data_4037880
loop_
_publ_author_name
'Lei, Lu'
'Yao, Yi-Yun'
'Jiang, Li-Juan'
'Lu, Xiuqiang'
'Liang, Cui'
'Mo, Dong-Liang'

_publ_section_title
;
 Synthesis of Furo[3,2-b]quinolines and Furo[2,3-b:4,5-b']diquinolines
 through [4+2] Cycloaddition of Aza-o-Quinone Methides and Furans.
;
_journal_name_full 'The Journal of organic chemistry'
_journal_paper_doi 10.1021/acs.joc.9b02953
_journal_year 2020
_chemical_formula_moiety 'C19 H20 N2 O2 S'
_chemical_formula_sum 'C19 H20 N2 O2 S'
_chemical_formula_weight 340.43
_space_group_crystal_system monoclinic
_space_group_IT_number 14
_space_group_name_Hall '-P 2ybc'
_space_group_name_H-M_alt 'P 1 21/c 1'
_atom_sites_solution_hydrogens mixed
_atom_sites_solution_primary dual
_audit_creation_date 2019-07-03
_audit_creation_method
;
Olex2 1.2
(compiled 2018.05.29 svn.r3508 for OlexSys, GUI svn.r5506)
;
_cell_angle_alpha 90
_cell_angle_beta 99.212(4)
_cell_angle_gamma 90
_cell_formula_units_Z 4
_cell_length_a 10.6946(4)
_cell_length_b 9.1589(4)
_cell_length_c 18.4833(9)
_cell_measurement_reflns_used 2863
_cell_measurement_temperature 293(2)
_cell_measurement_theta_max 25.4140
_cell_measurement_theta_min 3.5130
_cell_volume 1787.10(14)
_computing_cell_refinement 'CrysAlisPro 1.171.39.46 (Rigaku OD, 2018)'
_computing_data_collection 'CrysAlisPro 1.171.39.46 (Rigaku OD, 2018)'
_computing_data_reduction 'CrysAlisPro 1.171.39.46 (Rigaku OD, 2018)'
_computing_molecular_graphics 'Olex2 (Dolomanov et al., 2009)'
_computing_publication_material 'Olex2 (Dolomanov et al., 2009)'
_computing_structure_refinement 'ShelXL (Sheldrick, 2015)'
_computing_structure_solution 'XT (Sheldrick, 2015)'
_diffrn_ambient_temperature 293(2)
_diffrn_detector 'CCD plate'
_diffrn_detector_area_resol_mean 16.0233
_diffrn_detector_type Eos
_diffrn_measured_fraction_theta_full 0.997
_diffrn_measured_fraction_theta_max 0.884
_diffrn_measurement_details
;
List of Runs (angles in degrees, time in seconds):

  # Type    Start    End  Width  t~exp~   \w     \q     \k     \f   Frames
--------------------------------------------------------------------------
  1  \w     21.00  61.00   1.00    3.50    --   18.63 -99.00 120.00   40
  2  \w    -82.00  10.00   1.00    3.50    --  -18.94 -77.00-150.00   92
  3  \w    -28.00  -3.00   1.00    3.50    --  -18.94 -57.00 -30.00   25
  4  \w    -44.00  50.00   1.00    3.50    --  -18.94  77.00 -30.00   94
  5  \w    -86.00  10.00   1.00    3.50    --  -18.94 -19.00  30.00   96
;
_diffrn_measurement_device 'four-circle diffractometer'
_diffrn_measurement_device_type 'SuperNova, Single source at offset/far, Eos'
_diffrn_measurement_method '\w scans'
_diffrn_orient_matrix_type 'CrysAlisPro convention (1999,Acta A55,543-557)'
_diffrn_orient_matrix_UB_11 0.0574039000
_diffrn_orient_matrix_UB_12 -0.0376108000
_diffrn_orient_matrix_UB_13 0.0124405000
_diffrn_orient_matrix_UB_21 0.0171017000
_diffrn_orient_matrix_UB_22 0.0063342000
_diffrn_orient_matrix_UB_23 -0.0353817000
_diffrn_orient_matrix_UB_31 0.0303832000
_diffrn_orient_matrix_UB_32 0.0674509000
_diffrn_orient_matrix_UB_33 0.0102301000
_diffrn_radiation_monochromator mirror
_diffrn_radiation_probe x-ray
_diffrn_radiation_type MoK\a
_diffrn_radiation_wavelength 0.71073
_diffrn_reflns_av_R_equivalents 0.0321
_diffrn_reflns_av_unetI/netI 0.0438
_diffrn_reflns_Laue_measured_fraction_full 0.997
_diffrn_reflns_Laue_measured_fraction_max 0.884
_diffrn_reflns_limit_h_max 14
_diffrn_reflns_limit_h_min -14
_diffrn_reflns_limit_k_max 11
_diffrn_reflns_limit_k_min -12
_diffrn_reflns_limit_l_max 25
_diffrn_reflns_limit_l_min -24
_diffrn_reflns_number 12439
_diffrn_reflns_point_group_measured_fraction_full 0.997
_diffrn_reflns_point_group_measured_fraction_max 0.884
_diffrn_reflns_theta_full 25.242
_diffrn_reflns_theta_max 29.248
_diffrn_reflns_theta_min 3.504
_diffrn_source 'micro-focus sealed X-ray tube'
_diffrn_source_type 'SuperNova (Mo) X-ray Source'
_exptl_absorpt_coefficient_mu 0.194
_exptl_absorpt_correction_T_max 1.00000
_exptl_absorpt_correction_T_min 0.79963
_exptl_absorpt_correction_type multi-scan
_exptl_absorpt_process_details
;
CrysAlisPro 1.171.39.46 (Rigaku Oxford Diffraction, 2018)
Empirical absorption correction using spherical harmonics,
 implemented in SCALE3 ABSPACK scaling algorithm.
;
_exptl_crystal_colour white
_exptl_crystal_density_diffrn 1.265
_exptl_crystal_description block
_exptl_crystal_F_000 720
_refine_diff_density_max 0.513
_refine_diff_density_min -0.531
_refine_diff_density_rms 0.052
_refine_ls_extinction_method none
_refine_ls_goodness_of_fit_ref 1.032
_refine_ls_hydrogen_treatment constr
_refine_ls_matrix_type full
_refine_ls_number_parameters 219
_refine_ls_number_reflns 4302
_refine_ls_number_restraints 0
_refine_ls_restrained_S_all 1.032
_refine_ls_R_factor_all 0.0996
_refine_ls_R_factor_gt 0.0610
_refine_ls_shift/su_max 0.001
_refine_ls_shift/su_mean 0.000
_refine_ls_structure_factor_coef Fsqd
_refine_ls_weighting_details 'w=1/[\s^2^(Fo^2^)+(0.0650P)^2^+0.9385P] where P=(Fo^2^+2Fc^2^)/3'
_refine_ls_weighting_scheme calc
_refine_ls_wR_factor_gt 0.1444
_refine_ls_wR_factor_ref 0.1756
_reflns_Friedel_coverage 0.000
_reflns_number_gt 2736
_reflns_number_total 4302
_reflns_threshold_expression 'I > 2\s(I)'
_cod_data_source_file jo9b02953_si_006.cif
_cod_data_source_block 5
_cod_database_code 4037880
_shelx_shelxl_version_number 2014/7
_chemical_oxdiff_formula 'C1 H1 O1 N1 S1'
_shelx_space_group_comment
;
The symmetry employed for this shelxl refinement is uniquely defined
by the following loop, which should always be used as a source of
symmetry information in preference to the above space-group names.
They are only intended as comments.
;
_reflns_odcompleteness_completeness 99.67
_reflns_odcompleteness_iscentric 1
_reflns_odcompleteness_theta 26.32
_olex2_refinement_description
;
1. Fixed Uiso
 At 1.2 times of:
  All C(H) groups, All C(H,H) groups, All N(H) groups
 At 1.5 times of:
  All C(H,H,H) groups
2.a Riding coordinates:
 N004(H004)
2.b Secondary CH2 refined with riding coordinates:
 C00H(H00H,H00I)
2.c Aromatic/amide H refined with riding coordinates:
 C00A(H00A), C00B(H00B), C00C(H00C), C00D(H00D), C00E(H00E), C00F(H00F),
 C00G(H00G), C00I(H00J), C00J(H00K), C00K(H00L), C00L(H00M)
2.d Idealised Me refined as rotating group:
 C00N(H00N,H00O,H00P), C00O(H00Q,H00R,H00S)
;
_olex2_submission_special_instructions 'No special instructions were received'
_oxdiff_exptl_absorpt_empirical_details
;
Empirical correction (ABSPACK) includes:
- Absorption correction using spherical harmonics
- Frame scaling
;
_oxdiff_exptl_absorpt_empirical_full_max 1.336
_oxdiff_exptl_absorpt_empirical_full_min 0.731

loop_
_space_group_symop_operation_xyz
'x, y, z'
'-x, y+1/2, -z+1/2'
'-x, -y, -z'
'x, -y-1/2, z-1/2'

loop_
_atom_site_label
_atom_site_type_symbol
_atom_site_fract_x
_atom_site_fract_y
_atom_site_fract_z
_atom_site_U_iso_or_equiv
_atom_site_adp_type
_atom_site_occupancy
_atom_site_site_symmetry_order
_atom_site_calc_flag
_atom_site_refinement_flags_posn
S001 S 0.79240(6) -0.02566(7) 0.51445(4) 0.0513(2) Uani 1 1 d .
O002 O 0.68465(17) -0.1168(2) 0.51473(12) 0.0636(5) Uani 1 1 d .
O003 O 0.91311(17) -0.0746(2) 0.55106(12) 0.0703(6) Uani 1 1 d .
N004 N 0.8132(2) 0.0017(2) 0.42983(12) 0.0492(5) Uani 1 1 d .
H004 H 0.8407 -0.0764 0.4119 0.059 Uiso 1 1 d R
N005 N 0.8225(2) 0.5380(2) 0.35821(13) 0.0558(6) Uani 1 1 d .
C006 C 0.7138(2) 0.0661(3) 0.37767(14) 0.0449(6) Uani 1 1 d .
C007 C 0.7588(2) 0.1456(3) 0.54913(13) 0.0470(6) Uani 1 1 d .
C008 C 0.8643(2) 0.4197(3) 0.32417(15) 0.0497(6) Uani 1 1 d .
C009 C 0.7364(2) 0.1935(3) 0.34153(15) 0.0487(6) Uani 1 1 d .
C00A C 0.8246(3) 0.6576(3) 0.31423(19) 0.0649(8) Uani 1 1 d .
H00A H 0.8004 0.7516 0.3249 0.078 Uiso 1 1 calc R
C00B C 0.6350(2) 0.1944(3) 0.54107(16) 0.0575(7) Uani 1 1 d .
H00B H 0.5694 0.1367 0.5175 0.069 Uiso 1 1 calc R
C00C C 0.5950(3) -0.0007(3) 0.36435(17) 0.0587(7) Uani 1 1 d .
H00C H 0.5814 -0.0879 0.3876 0.070 Uiso 1 1 calc R
C00D C 0.8560(3) 0.2326(3) 0.58326(16) 0.0626(8) Uani 1 1 d .
H00D H 0.9396 0.2014 0.5877 0.075 Uiso 1 1 calc R
C00E C 0.8927(3) 0.4674(3) 0.25887(16) 0.0602(7) Uani 1 1 d .
H00E H 0.9237 0.4102 0.2241 0.072 Uiso 1 1 calc R
C00F C 0.8673(3) 0.6164(4) 0.25311(18) 0.0686(8) Uani 1 1 d .
H00F H 0.8781 0.6763 0.2140 0.082 Uiso 1 1 calc R
C00G C 0.4977(3) 0.0629(4) 0.31657(18) 0.0674(8) Uani 1 1 d .
H00G H 0.4174 0.0213 0.3097 0.081 Uiso 1 1 calc R
C00H C 0.8648(2) 0.2691(3) 0.35517(18) 0.0611(8) Uani 1 1 d .
H00H H 0.8936 0.2740 0.4076 0.073 Uiso 1 1 calc R
H00I H 0.9251 0.2101 0.3340 0.073 Uiso 1 1 calc R
C00I C 0.8279(4) 0.3654(4) 0.61057(17) 0.0760(10) Uani 1 1 d .
H00J H 0.8937 0.4229 0.6341 0.091 Uiso 1 1 calc R
C00J C 0.6098(3) 0.3284(4) 0.56808(19) 0.0742(9) Uani 1 1 d .
H00K H 0.5265 0.3612 0.5620 0.089 Uiso 1 1 calc R
C00K C 0.6373(3) 0.2496(4) 0.29177(19) 0.0724(9) Uani 1 1 d .
H00L H 0.6510 0.3333 0.2656 0.087 Uiso 1 1 calc R
C00L C 0.5191(3) 0.1855(4) 0.27976(19) 0.0761(9) Uani 1 1 d .
H00M H 0.4543 0.2265 0.2464 0.091 Uiso 1 1 calc R
C00M C 0.7056(4) 0.4169(4) 0.60444(18) 0.0727(9) Uani 1 1 d .
C00N C 0.7826(4) 0.5393(5) 0.4295(2) 0.1027(14) Uani 1 1 d .
H00N H 0.7390 0.4500 0.4364 0.154 Uiso 1 1 calc GR
H00O H 0.7268 0.6205 0.4324 0.154 Uiso 1 1 calc GR
H00P H 0.8555 0.5483 0.4670 0.154 Uiso 1 1 calc GR
C00O C 0.6766(5) 0.5621(4) 0.6353(3) 0.1227(18) Uani 1 1 d .
H00Q H 0.7089 0.5644 0.6869 0.184 Uiso 1 1 calc GR
H00R H 0.5865 0.5767 0.6279 0.184 Uiso 1 1 calc GR
H00S H 0.7156 0.6382 0.6111 0.184 Uiso 1 1 calc GR

loop_
_atom_site_aniso_label
_atom_site_aniso_U_11
_atom_site_aniso_U_22
_atom_site_aniso_U_33
_atom_site_aniso_U_23
_atom_site_aniso_U_13
_atom_site_aniso_U_12
S001 0.0394(3) 0.0476(4) 0.0673(5) 0.0151(3) 0.0101(3) 0.0038(3)
O002 0.0531(11) 0.0488(11) 0.0913(15) 0.0120(10) 0.0191(10) -0.0081(9)
O003 0.0458(11) 0.0766(14) 0.0877(15) 0.0380(12) 0.0086(10) 0.0162(10)
N004 0.0468(12) 0.0405(11) 0.0619(13) 0.0031(10) 0.0134(10) 0.0113(9)
N005 0.0529(13) 0.0542(14) 0.0616(14) 0.0022(11) 0.0128(11) 0.0013(11)
C006 0.0410(13) 0.0415(13) 0.0523(14) -0.0083(11) 0.0079(11) 0.0049(10)
C007 0.0408(13) 0.0539(15) 0.0458(13) 0.0068(11) 0.0052(11) -0.0047(11)
C008 0.0401(13) 0.0467(14) 0.0604(16) 0.0052(12) 0.0023(12) 0.0006(11)
C009 0.0420(13) 0.0409(13) 0.0613(15) 0.0018(12) 0.0023(12) 0.0026(11)
C00A 0.0499(16) 0.0476(16) 0.095(2) 0.0104(16) 0.0041(16) 0.0019(13)
C00B 0.0409(14) 0.0587(17) 0.0741(18) -0.0095(14) 0.0122(13) -0.0045(12)
C00C 0.0524(16) 0.0520(16) 0.0713(18) -0.0103(14) 0.0087(14) -0.0112(13)
C00D 0.0528(16) 0.0672(19) 0.0620(17) 0.0066(15) -0.0083(13) -0.0113(14)
C00E 0.0581(17) 0.0647(18) 0.0578(17) 0.0016(14) 0.0097(14) -0.0022(14)
C00F 0.0598(18) 0.072(2) 0.073(2) 0.0290(17) 0.0055(15) -0.0063(15)
C00G 0.0459(16) 0.075(2) 0.077(2) -0.0232(17) -0.0029(15) -0.0095(14)
C00H 0.0452(15) 0.0507(16) 0.085(2) 0.0161(15) 0.0044(14) 0.0025(12)
C00I 0.087(2) 0.077(2) 0.0590(18) -0.0036(17) -0.0030(17) -0.029(2)
C00J 0.0641(19) 0.069(2) 0.095(2) -0.0129(18) 0.0291(18) 0.0044(16)
C00K 0.0545(18) 0.066(2) 0.089(2) 0.0164(17) -0.0110(16) 0.0008(15)
C00L 0.0534(17) 0.079(2) 0.086(2) 0.0000(19) -0.0196(16) 0.0023(16)
C00M 0.103(3) 0.0581(19) 0.0617(19) -0.0071(15) 0.0271(19) -0.0107(19)
C00N 0.117(3) 0.113(3) 0.089(3) -0.002(2) 0.049(3) 0.008(3)
C00O 0.187(5) 0.076(3) 0.117(3) -0.037(2) 0.060(4) -0.023(3)

loop_
_atom_type_symbol
_atom_type_description
_atom_type_scat_dispersion_real
_atom_type_scat_dispersion_imag
_atom_type_scat_source
C C 0.0033 0.0016 'International Tables Vol C Tables 4.2.6.8 and 6.1.1.4'
H H 0.0000 0.0000 'International Tables Vol C Tables 4.2.6.8 and 6.1.1.4'
N N 0.0061 0.0033 'International Tables Vol C Tables 4.2.6.8 and 6.1.1.4'
O O 0.0106 0.0060 'International Tables Vol C Tables 4.2.6.8 and 6.1.1.4'
S S 0.1246 0.1234 'International Tables Vol C Tables 4.2.6.8 and 6.1.1.4'

loop_
_geom_angle_atom_site_label_1
_geom_angle_atom_site_label_2
_geom_angle_atom_site_label_3
_geom_angle
O002 S001 O003 118.95(12)
O002 S001 N004 109.12(12)
O002 S001 C007 108.06(11)
O003 S001 N004 104.50(11)
O003 S001 C007 109.27(13)
N004 S001 C007 106.25(11)
S001 N004 H004 110.4
C006 N004 S001 120.28(16)
C006 N004 H004 110.1
C008 N005 C00A 109.0(2)
C008 N005 C00N 126.3(3)
C00A N005 C00N 124.8(3)
C009 C006 N004 120.0(2)
C009 C006 C00C 120.6(2)
C00C C006 N004 119.4(2)
C00B C007 S001 119.9(2)
C00D C007 S001 120.0(2)
C00D C007 C00B 120.1(3)
N005 C008 C00H 122.6(2)
C00E C008 N005 106.8(2)
C00E C008 C00H 130.4(3)
C006 C009 C00H 121.7(2)
C006 C009 C00K 117.3(2)
C00K C009 C00H 121.0(2)
N005 C00A H00A 125.8
C00F C00A N005 108.5(3)
C00F C00A H00A 125.8
C007 C00B H00B 120.3
C00J C00B C007 119.5(3)
C00J C00B H00B 120.3
C006 C00C H00C 120.0
C00G C00C C006 119.9(3)
C00G C00C H00C 120.0
C007 C00D H00D 120.4
C00I C00D C007 119.2(3)
C00I C00D H00D 120.4
C008 C00E H00E 125.8
C008 C00E C00F 108.3(3)
C00F C00E H00E 125.8
C00A C00F C00E 107.5(3)
C00A C00F H00F 126.3
C00E C00F H00F 126.3
C00C C00G H00G 120.0
C00L C00G C00C 120.1(3)
C00L C00G H00G 120.0
C008 C00H C009 114.1(2)
C008 C00H H00H 108.7
C008 C00H H00I 108.7
C009 C00H H00H 108.7
C009 C00H H00I 108.7
H00H C00H H00I 107.6
C00D C00I H00J 118.8
C00D C00I C00M 122.4(3)
C00M C00I H00J 118.8
C00B C00J H00K 119.1
C00B C00J C00M 121.7(3)
C00M C00J H00K 119.1
C009 C00K H00L 118.9
C00L C00K C009 122.2(3)
C00L C00K H00L 118.9
C00G C00L C00K 119.8(3)
C00G C00L H00M 120.1
C00K C00L H00M 120.1
C00I C00M C00J 117.1(3)
C00I C00M C00O 121.6(4)
C00J C00M C00O 121.2(4)
N005 C00N H00N 109.5
N005 C00N H00O 109.5
N005 C00N H00P 109.5
H00N C00N H00O 109.5
H00N C00N H00P 109.5
H00O C00N H00P 109.5
C00M C00O H00Q 109.5
C00M C00O H00R 109.5
C00M C00O H00S 109.5
H00Q C00O H00R 109.5
H00Q C00O H00S 109.5
H00R C00O H00S 109.5

loop_
_geom_bond_atom_site_label_1
_geom_bond_atom_site_label_2
_geom_bond_distance
S001 O002 1.4238(19)
S001 O003 1.4304(19)
S001 N004 1.634(2)
S001 C007 1.753(3)
N004 H004 0.8600
N004 C006 1.442(3)
N005 C008 1.364(3)
N005 C00A 1.366(4)
N005 C00N 1.449(4)
C006 C009 1.385(3)
C006 C00C 1.396(4)
C007 C00B 1.383(3)
C007 C00D 1.380(4)
C008 C00E 1.363(4)
C008 C00H 1.493(4)
C009 C00H 1.522(4)
C009 C00K 1.386(4)
C00A H00A 0.9300
C00A C00F 1.339(4)
C00B H00B 0.9300
C00B C00J 1.367(4)
C00C H00C 0.9300
C00C C00G 1.381(4)
C00D H00D 0.9300
C00D C00I 1.369(5)
C00E H00E 0.9300
C00E C00F 1.392(4)
C00F H00F 0.9300
C00G H00G 0.9300
C00G C00L 1.351(5)
C00H H00H 0.9700
C00H H00I 0.9700
C00I H00J 0.9300
C00I C00M 1.377(5)
C00J H00K 0.9300
C00J C00M 1.393(5)
C00K H00L 0.9300
C00K C00L 1.380(4)
C00L H00M 0.9300
C00M C00O 1.500(5)
C00N H00N 0.9600
C00N H00O 0.9600
C00N H00P 0.9600
C00O H00Q 0.9600
C00O H00R 0.9600
C00O H00S 0.9600
